data_7238136
loop_
_publ_author_name
'Zou, Ru-Qiang'
'Liu, Chun-Sen'
'Shi, Xue-Song'
'Bu, Xian-He'
'Ribas, Joan'

_publ_section_title
;
 Tuning the topologies of MnII complexes with 3-(2-pyridyl)pyrazole and
 carboxylate ligands by intramolecular hydrogen bonds and the geometries
 of pendant ligands: crystal structures and magnetic properties
;
_journal_issue 118
_journal_name_full CrystEngComm
_journal_page_first 722
_journal_paper_doi 10.1039/b513269j
_journal_volume 7
_journal_year 2005
_chemical_formula_sum 'C30 H24 Mn N6 O4'
_chemical_formula_weight 587.49
_space_group_IT_number 37
_space_group_name_Hall 'C 2 -2c'
_space_group_name_H-M_alt 'C c c 2'
_symmetry_cell_setting orthorhombic
_symmetry_space_group_name_H-M 'C c c 2'
_atom_sites_solution_hydrogens geom
_atom_sites_solution_primary direct
_atom_sites_solution_secondary difmap
_audit_creation_method SHELXL-97
_cell_angle_alpha 90.00
_cell_angle_beta 90.00
_cell_angle_gamma 90.00
_cell_formula_units_Z 4
_cell_length_a 12.203(4)
_cell_length_b 21.137(4)
_cell_length_c 10.774(4)
_cell_measurement_reflns_used 690
_cell_measurement_temperature 293(2)
_cell_measurement_theta_max 23.3171
_cell_measurement_theta_min 2.6998
_cell_volume 2779.0(15)
_computing_cell_refinement SMART
_computing_data_collection 'Bruker SMART, 1998'
_computing_data_reduction 'Bruker SAINT, 1998'
_computing_molecular_graphics 'Bruker SHELXTL (Sheldrick, 1997b)'
_computing_publication_material SHELXTL
_computing_structure_refinement 'SHELXL-97 (Sheldrick, 1997a)'
_computing_structure_solution 'SHELXS-97 (Sheldrick, 1997a)'
_diffrn_ambient_temperature 293(2)
_diffrn_measured_fraction_theta_full 0.998
_diffrn_measured_fraction_theta_max 0.998
_diffrn_measurement_device_type 'CCD area detector'
_diffrn_measurement_method '/f and /w Scans'
_diffrn_radiation_monochromator graphite
_diffrn_radiation_source 'fine-focus sealed tube'
_diffrn_radiation_type MoK\a
_diffrn_radiation_wavelength 0.71073
_diffrn_reflns_av_R_equivalents 0.0501
_diffrn_reflns_av_sigmaI/netI 0.0469
_diffrn_reflns_limit_h_max 15
_diffrn_reflns_limit_h_min -14
_diffrn_reflns_limit_k_max 26
_diffrn_reflns_limit_k_min -22
_diffrn_reflns_limit_l_max 13
_diffrn_reflns_limit_l_min -12
_diffrn_reflns_number 7865
_diffrn_reflns_theta_full 26.46
_diffrn_reflns_theta_max 26.46
_diffrn_reflns_theta_min 1.93
_diffrn_standards_number 0
_exptl_absorpt_coefficient_mu 0.522
_exptl_absorpt_correction_T_max 1.000000
_exptl_absorpt_correction_T_min 0.827044
_exptl_absorpt_correction_type multi-scan
_exptl_absorpt_process_details 'bruker sababs, 1996'
_exptl_crystal_colour Blue
_exptl_crystal_density_diffrn 1.404
_exptl_crystal_density_method 'not measured'
_exptl_crystal_description Cubic
_exptl_crystal_F_000 1212
_exptl_crystal_size_max 0.18
_exptl_crystal_size_mid 0.18
_exptl_crystal_size_min 0.18
_refine_diff_density_max 0.316
_refine_diff_density_min -0.171
_refine_diff_density_rms 0.044
_refine_ls_abs_structure_details 'Flack H D (1983), Acta Cryst. A39, 876-881'
_refine_ls_abs_structure_Flack 0.63(3)
_refine_ls_extinction_method none
_refine_ls_goodness_of_fit_ref 1.021
_refine_ls_hydrogen_treatment mixed
_refine_ls_matrix_type full
_refine_ls_number_parameters 186
_refine_ls_number_reflns 2585
_refine_ls_number_restraints 1
_refine_ls_restrained_S_all 1.021
_refine_ls_R_factor_all 0.0767
_refine_ls_R_factor_gt 0.0403
_refine_ls_shift/su_max 0.000
_refine_ls_shift/su_mean 0.000
_refine_ls_structure_factor_coef Fsqd
_refine_ls_weighting_details 'calc w=1/[\s^2^(Fo^2^)+(0.0425P)^2^+2.9526P] where P=(Fo^2^+2Fc^2^)/3'
_refine_ls_weighting_scheme calc
_refine_ls_wR_factor_gt 0.0897
_refine_ls_wR_factor_ref 0.1089
_reflns_number_gt 1813
_reflns_number_total 2585
_reflns_threshold_expression >2sigma(I)
_cod_data_source_file b513269j.txt
_cod_data_source_block 1
_cod_depositor_comments
;
The following automatic conversions were performed:

data item '_exptl_absorpt_correction_type' value 'Multi-scan' was
changed to 'multi-scan' in accordance with the
/home/saulius/struct/COD-crude-data/automatic-downloads/DataCite-retrospective/RSC/depositions/lib/dictionaries/cif_core.dic
dictionary named 'cif_core.dic' version 2.4.2 last updated on
2011-04-26.

data item '_symmetry_cell_setting' value 'ORTHORHOMBIC' was changed
to 'orthorhombic' in accordance with the
/home/saulius/struct/COD-crude-data/automatic-downloads/DataCite-retrospective/RSC/depositions/lib/dictionaries/cif_core.dic
dictionary named 'cif_core.dic' version 2.4.2 last updated on
2011-04-26.

Automatic conversion script
Id: cif_fix_values 6909 2019-04-08 15:41:33Z antanas 
;
_cod_original_cell_volume 2778.9(16)
_cod_original_sg_symbol_H-M Ccc2
_cod_database_code 7238136

loop_
_symmetry_equiv_pos_as_xyz
'x, y, z'
'-x, -y, z'
'x, -y, z+1/2'
'-x, y, z+1/2'
'x+1/2, y+1/2, z'
'-x+1/2, -y+1/2, z'
'x+1/2, -y+1/2, z+1/2'
'-x+1/2, y+1/2, z+1/2'

loop_
_atom_site_label
_atom_site_type_symbol
_atom_site_fract_x
_atom_site_fract_y
_atom_site_fract_z
_atom_site_U_iso_or_equiv
_atom_site_adp_type
_atom_site_occupancy
_atom_site_symmetry_multiplicity
_atom_site_calc_flag
_atom_site_refinement_flags
Mn1 Mn 0.2500 0.2500 0.49726(8) 0.0408(2) Uani 1 2 d S
C1 C -0.1000(4) 0.2355(2) 0.5725(5) 0.0600(13) Uani 1 1 d .
H1 H -0.1696 0.2187 0.5604 0.072 Uiso 1 1 calc R
C2 C -0.0707(3) 0.2767(2) 0.6641(5) 0.0571(12) Uani 1 1 d .
H2 H -0.1151 0.2936 0.7259 0.069 Uiso 1 1 calc R
C3 C 0.0407(3) 0.28792(17) 0.6446(4) 0.0424(9) Uani 1 1 d .
C4 C 0.1234(3) 0.32250(17) 0.7164(4) 0.0425(9) Uani 1 1 d .
C5 C 0.1010(4) 0.3526(2) 0.8281(5) 0.0573(11) Uani 1 1 d .
H5 H 0.0299 0.3534 0.8592 0.069 Uiso 1 1 calc R
C6 C 0.1849(5) 0.3813(2) 0.8926(5) 0.0670(14) Uani 1 1 d .
H6 H 0.1714 0.4014 0.9679 0.080 Uiso 1 1 calc R
C7 C 0.2881(4) 0.3796(2) 0.8439(5) 0.0656(13) Uani 1 1 d .
H7 H 0.3461 0.3988 0.8854 0.079 Uiso 1 1 calc R
C8 C 0.3053(4) 0.34927(19) 0.7326(5) 0.0535(11) Uani 1 1 d .
H8 H 0.3757 0.3489 0.6997 0.064 Uiso 1 1 calc R
C9 C 0.2016(4) 0.08256(19) 0.2437(4) 0.0491(10) Uani 1 1 d .
C10 C 0.3082(4) 0.0605(2) 0.2459(5) 0.0668(13) Uani 1 1 d .
H10 H 0.3595 0.0794 0.2979 0.080 Uiso 1 1 calc R
C11 C 0.3388(5) 0.0099(3) 0.1699(6) 0.0837(17) Uani 1 1 d .
H11 H 0.4100 -0.0057 0.1734 0.100 Uiso 1 1 calc R
C12 C 0.2649(5) -0.0169(2) 0.0905(6) 0.0817(17) Uani 1 1 d .
H12 H 0.2865 -0.0497 0.0386 0.098 Uiso 1 1 calc R
C13 C 0.1610(5) 0.0041(3) 0.0872(5) 0.0754(15) Uani 1 1 d .
H13 H 0.1111 -0.0143 0.0328 0.091 Uiso 1 1 calc R
C14 C 0.1277(4) 0.0531(2) 0.1643(5) 0.0616(12) Uani 1 1 d .
H14 H 0.0551 0.0663 0.1629 0.074 Uiso 1 1 calc R
C15 C 0.1629(4) 0.1363(2) 0.3254(4) 0.0507(10) Uani 1 1 d .
N1 N -0.0125(2) 0.22354(13) 0.5038(4) 0.0481(8) Uani 1 1 d .
H1A H -0.0120 0.1987 0.4406 0.058 Uiso 1 1 calc R
N2 N 0.0750(2) 0.25521(16) 0.5453(3) 0.0427(8) Uani 1 1 d .
N3 N 0.2248(3) 0.32022(16) 0.6695(4) 0.0459(9) Uani 1 1 d .
O1 O 0.2346(2) 0.17236(17) 0.3708(3) 0.0568(9) Uani 1 1 d .
O2 O 0.0615(2) 0.14042(16) 0.3416(4) 0.0747(10) Uani 1 1 d .

loop_
_atom_site_aniso_label
_atom_site_aniso_U_11
_atom_site_aniso_U_22
_atom_site_aniso_U_33
_atom_site_aniso_U_23
_atom_site_aniso_U_13
_atom_site_aniso_U_12
Mn1 0.0306(3) 0.0535(4) 0.0381(4) 0.000 0.000 -0.0049(4)
C1 0.035(2) 0.066(3) 0.079(4) -0.008(2) 0.006(2) 0.000(2)
C2 0.045(2) 0.060(3) 0.067(3) -0.004(2) 0.018(2) 0.004(2)
C3 0.038(2) 0.043(2) 0.046(2) 0.0024(19) 0.0010(18) 0.0041(18)
C4 0.050(2) 0.036(2) 0.041(2) 0.0020(18) 0.0020(19) 0.0028(17)
C5 0.067(3) 0.053(3) 0.052(3) -0.006(2) 0.008(3) 0.005(2)
C6 0.090(4) 0.062(3) 0.049(3) -0.015(2) -0.007(3) 0.010(3)
C7 0.076(3) 0.058(3) 0.063(3) -0.012(3) -0.023(3) 0.002(2)
C8 0.054(3) 0.046(2) 0.061(3) -0.003(2) -0.010(2) -0.002(2)
C9 0.051(2) 0.049(2) 0.047(3) 0.004(2) 0.007(2) -0.003(2)
C10 0.055(3) 0.073(3) 0.072(4) 0.010(3) 0.005(3) -0.002(2)
C11 0.074(4) 0.072(3) 0.105(5) 0.016(4) 0.031(4) 0.020(3)
C12 0.108(5) 0.054(3) 0.083(4) 0.002(3) 0.034(4) -0.001(3)
C13 0.101(4) 0.061(3) 0.065(3) -0.013(3) 0.014(3) -0.019(3)
C14 0.068(3) 0.059(3) 0.058(3) -0.013(2) 0.002(3) -0.008(2)
C15 0.052(3) 0.060(3) 0.040(2) -0.005(2) 0.004(2) -0.010(2)
N1 0.0358(16) 0.0545(17) 0.054(2) -0.008(2) -0.003(2) -0.0050(13)
N2 0.0342(15) 0.0503(19) 0.0436(18) -0.0044(17) 0.0027(13) -0.0052(15)
N3 0.048(2) 0.0417(19) 0.048(2) -0.0001(16) -0.0020(18) -0.0015(15)
O1 0.0499(19) 0.069(2) 0.052(2) -0.0124(15) 0.0011(15) -0.0179(15)
O2 0.0468(18) 0.084(2) 0.093(3) -0.037(2) 0.0097(19) -0.0065(16)

loop_
_atom_type_symbol
_atom_type_description
_atom_type_scat_dispersion_real
_atom_type_scat_dispersion_imag
_atom_type_scat_source
C C 0.0033 0.0016 'International Tables Vol C Tables 4.2.6.8 and 6.1.1.4'
H H 0.0000 0.0000 'International Tables Vol C Tables 4.2.6.8 and 6.1.1.4'
N N 0.0061 0.0033 'International Tables Vol C Tables 4.2.6.8 and 6.1.1.4'
O O 0.0106 0.0060 'International Tables Vol C Tables 4.2.6.8 and 6.1.1.4'
Mn Mn 0.3368 0.7283 'International Tables Vol C Tables 4.2.6.8 and 6.1.1.4'

loop_
_geom_angle_atom_site_label_1
_geom_angle_atom_site_label_2
_geom_angle_atom_site_label_3
_geom_angle
_geom_angle_site_symmetry_1
_geom_angle_site_symmetry_3
O1 Mn1 O1 100.98(19) 6 .
O1 Mn1 N2 95.90(12) 6 6
O1 Mn1 N2 101.33(12) . 6
O1 Mn1 N2 101.33(12) 6 .
O1 Mn1 N2 95.90(12) . .
N2 Mn1 N2 152.78(17) 6 .
O1 Mn1 N3 91.68(14) 6 .
O1 Mn1 N3 162.99(10) . .
N2 Mn1 N3 88.47(12) 6 .
N2 Mn1 N3 70.26(12) . .
O1 Mn1 N3 162.99(10) 6 6
O1 Mn1 N3 91.68(14) . 6
N2 Mn1 N3 70.26(12) 6 6
N2 Mn1 N3 88.47(12) . 6
N3 Mn1 N3 78.47(17) . 6
N1 C1 C2 108.4(4) . .
N1 C1 H1 125.8 . .
C2 C1 H1 125.8 . .
C1 C2 C3 104.8(4) . .
C1 C2 H2 127.6 . .
C3 C2 H2 127.6 . .
N2 C3 C2 109.6(4) . .
N2 C3 C4 117.6(3) . .
C2 C3 C4 132.5(4) . .
N3 C4 C5 121.8(4) . .
N3 C4 C3 114.8(4) . .
C5 C4 C3 123.3(4) . .
C6 C5 C4 119.5(4) . .
C6 C5 H5 120.3 . .
C4 C5 H5 120.3 . .
C7 C6 C5 118.7(4) . .
C7 C6 H6 120.7 . .
C5 C6 H6 120.7 . .
C6 C7 C8 119.2(4) . .
C6 C7 H7 120.4 . .
C8 C7 H7 120.4 . .
N3 C8 C7 122.9(5) . .
N3 C8 H8 118.6 . .
C7 C8 H8 118.6 . .
C10 C9 C14 118.0(4) . .
C10 C9 C15 122.5(4) . .
C14 C9 C15 119.5(4) . .
C9 C10 C11 120.0(5) . .
C9 C10 H10 120.0 . .
C11 C10 H10 120.0 . .
C12 C11 C10 120.5(5) . .
C12 C11 H11 119.8 . .
C10 C11 H11 119.8 . .
C13 C12 C11 120.3(6) . .
C13 C12 H12 119.9 . .
C11 C12 H12 119.9 . .
C12 C13 C14 120.4(6) . .
C12 C13 H13 119.8 . .
C14 C13 H13 119.8 . .
C13 C14 C9 120.8(5) . .
C13 C14 H14 119.6 . .
C9 C14 H14 119.6 . .
O2 C15 O1 126.2(4) . .
O2 C15 C9 116.2(4) . .
O1 C15 C9 117.6(4) . .
C1 N1 N2 111.1(4) . .
C1 N1 H1A 124.4 . .
N2 N1 H1A 124.4 . .
N1 N2 C3 106.1(3) . .
N1 N2 Mn1 132.1(3) . .
C3 N2 Mn1 121.1(3) . .
C4 N3 C8 118.0(4) . .
C4 N3 Mn1 115.7(3) . .
C8 N3 Mn1 125.5(3) . .
C15 O1 Mn1 140.5(3) . .

loop_
_geom_bond_atom_site_label_1
_geom_bond_atom_site_label_2
_geom_bond_distance
_geom_bond_site_symmetry_2
Mn1 O1 2.141(3) 6
Mn1 O1 2.141(3) .
Mn1 N2 2.200(3) 6
Mn1 N2 2.200(3) .
Mn1 N3 2.396(4) .
Mn1 N3 2.396(4) 6
C1 N1 1.324(5) .
C1 C2 1.364(7) .
C1 H1 0.9300 .
C2 C3 1.396(6) .
C2 H2 0.9300 .
C3 N2 1.341(5) .
C3 C4 1.467(5) .
C4 N3 1.337(5) .
C4 C5 1.388(6) .
C5 C6 1.378(6) .
C5 H5 0.9300 .
C6 C7 1.366(7) .
C6 H6 0.9300 .
C7 C8 1.375(6) .
C7 H7 0.9300 .
C8 N3 1.343(5) .
C8 H8 0.9300 .
C9 C10 1.381(6) .
C9 C14 1.390(6) .
C9 C15 1.514(6) .
C10 C11 1.399(7) .
C10 H10 0.9300 .
C11 C12 1.365(8) .
C11 H11 0.9300 .
C12 C13 1.343(7) .
C12 H12 0.9300 .
C13 C14 1.389(7) .
C13 H13 0.9300 .
C14 H14 0.9300 .
C15 O2 1.254(5) .
C15 O1 1.259(5) .
N1 N2 1.337(4) .
N1 H1A 0.8600 .

loop_
_geom_torsion_atom_site_label_1
_geom_torsion_atom_site_label_2
_geom_torsion_atom_site_label_3
_geom_torsion_atom_site_label_4
_geom_torsion
_geom_torsion_site_symmetry_1
N1 C1 C2 C3 -0.3(5) .
C1 C2 C3 N2 0.5(5) .
C1 C2 C3 C4 -173.2(4) .
N2 C3 C4 N3 3.6(5) .
C2 C3 C4 N3 177.0(4) .
N2 C3 C4 C5 -173.0(4) .
C2 C3 C4 C5 0.4(7) .
N3 C4 C5 C6 0.4(6) .
C3 C4 C5 C6 176.7(4) .
C4 C5 C6 C7 0.5(7) .
C5 C6 C7 C8 -0.3(7) .
C6 C7 C8 N3 -0.8(7) .
C14 C9 C10 C11 -0.1(7) .
C15 C9 C10 C11 178.8(4) .
C9 C10 C11 C12 1.9(8) .
C10 C11 C12 C13 -1.8(9) .
C11 C12 C13 C14 -0.1(9) .
C12 C13 C14 C9 1.9(8) .
C10 C9 C14 C13 -1.7(7) .
C15 C9 C14 C13 179.3(5) .
C10 C9 C15 O2 -160.5(5) .
C14 C9 C15 O2 18.4(6) .
C10 C9 C15 O1 19.2(7) .
C14 C9 C15 O1 -161.8(4) .
C2 C1 N1 N2 -0.1(5) .
C1 N1 N2 C3 0.4(4) .
C1 N1 N2 Mn1 170.4(3) .
C2 C3 N2 N1 -0.6(4) .
C4 C3 N2 N1 174.2(3) .
C2 C3 N2 Mn1 -172.0(3) .
C4 C3 N2 Mn1 2.8(5) .
O1 Mn1 N2 N1 98.6(4) 6
O1 Mn1 N2 N1 -3.9(4) .
N2 Mn1 N2 N1 -133.1(4) 6
N3 Mn1 N2 N1 -173.7(4) .
N3 Mn1 N2 N1 -95.4(4) 6
O1 Mn1 N2 C3 -92.6(3) 6
O1 Mn1 N2 C3 164.9(3) .
N2 Mn1 N2 C3 35.6(3) 6
N3 Mn1 N2 C3 -4.9(3) .
N3 Mn1 N2 C3 73.4(3) 6
C5 C4 N3 C8 -1.4(6) .
C3 C4 N3 C8 -178.0(3) .
C5 C4 N3 Mn1 169.0(3) .
C3 C4 N3 Mn1 -7.6(4) .
C7 C8 N3 C4 1.6(6) .
C7 C8 N3 Mn1 -167.7(3) .
O1 Mn1 N3 C4 108.2(3) 6
O1 Mn1 N3 C4 -30.2(6) .
N2 Mn1 N3 C4 -155.9(3) 6
N2 Mn1 N3 C4 6.7(3) .
N3 Mn1 N3 C4 -85.8(3) 6
O1 Mn1 N3 C8 -82.3(3) 6
O1 Mn1 N3 C8 139.4(4) .
N2 Mn1 N3 C8 13.6(3) 6
N2 Mn1 N3 C8 176.3(4) .
N3 Mn1 N3 C8 83.8(3) 6
O2 C15 O1 Mn1 5.3(9) .
C9 C15 O1 Mn1 -174.5(3) .
O1 Mn1 O1 C15 -102.1(5) 6
N2 Mn1 O1 C15 159.6(5) 6
N2 Mn1 O1 C15 0.7(5) .
N3 Mn1 O1 C15 35.4(8) .
N3 Mn1 O1 C15 89.4(5) 6
